data_4032717
loop_
_publ_author_name
'Beaudoin, Daniel'
'Blair-Pereira, Joao-Nicolas'
'Langis-Barsetti, Sophie'
'Maris, Thierry'
'Wuest, James D.'

_publ_section_title
;
 Predictably Ordered Open Hydrogen-Bonded Networks Built from
 Indeno[1,2-b]fluorenes.
;
_journal_issue 16
_journal_name_full 'The Journal of organic chemistry'
_journal_page_first 8536
_journal_page_last 8547
_journal_paper_doi 10.1021/acs.joc.7b01333
_journal_volume 82
_journal_year 2017
_chemical_compound_source 'Synthesized by the authors. See text'
_chemical_formula_moiety 'C56 H42 N20'
_chemical_formula_sum 'C28 H21 N10'
_chemical_formula_weight 497.55
_chemical_name_systematic
; 
 ? 
;
_space_group_IT_number 2
_symmetry_cell_setting triclinic
_symmetry_space_group_name_Hall '-P 1'
_symmetry_space_group_name_H-M 'P -1'
_atom_sites_solution_hydrogens geom
_atom_sites_solution_primary direct
_atom_sites_solution_secondary difmap
_audit_creation_method SHELXL-97
_cell_angle_alpha 80.272(2)
_cell_angle_beta 77.044(2)
_cell_angle_gamma 85.171(2)
_cell_formula_units_Z 2
_cell_length_a 11.9255(4)
_cell_length_b 11.9827(4)
_cell_length_c 19.5388(7)
_cell_measurement_reflns_used 20199
_cell_measurement_temperature 100
_cell_measurement_theta_max 70.58
_cell_measurement_theta_min 2.35
_cell_volume 2678.77(16)
_computing_cell_refinement 'SAINT V7.68A(Bruker AXS, 2009)'
_computing_data_collection 'APEX2  (Bruker AXS, 2009)'
_computing_data_reduction 'SAINT V7.68A(Bruker AXS, 2009)'
_computing_molecular_graphics 'SHELXTL  (Bruker AXS, 2003)'
_computing_publication_material 'UdMX (Maris, 2004)'
_computing_structure_refinement 'SHELXL97 (Sheldrick, 2008)'
_computing_structure_solution 'SHELXS97 (Sheldrick, 2008)'
_diffrn_ambient_temperature 100
_diffrn_detector_area_resol_mean 8.3
_diffrn_measured_fraction_theta_full 0.964
_diffrn_measured_fraction_theta_max 0.964
_diffrn_measurement_device_type 'Bruker APEX II'
_diffrn_measurement_method \w
_diffrn_radiation_monochromator 'Quazar MX'
_diffrn_radiation_source 'Incoatec I\muS Microsource '
_diffrn_radiation_type CuK\a
_diffrn_radiation_wavelength 1.54178
_diffrn_reflns_av_R_equivalents 0.044
_diffrn_reflns_av_sigmaI/netI 0.0437
_diffrn_reflns_limit_h_max 14
_diffrn_reflns_limit_h_min -14
_diffrn_reflns_limit_k_max 14
_diffrn_reflns_limit_k_min -14
_diffrn_reflns_limit_l_max 23
_diffrn_reflns_limit_l_min -23
_diffrn_reflns_number 69907
_diffrn_reflns_theta_full 71.09
_diffrn_reflns_theta_max 71.09
_diffrn_reflns_theta_min 2.35
_exptl_absorpt_coefficient_mu 0.318
_exptl_absorpt_correction_T_max 0.9444
_exptl_absorpt_correction_T_min 0.7933
_exptl_absorpt_correction_type multi-scan
_exptl_absorpt_process_details 'Sadabs (Sheldrick, 2008)'
_exptl_crystal_colour Colorless
_exptl_crystal_density_diffrn 0.617
_exptl_crystal_density_method 'not measured'
_exptl_crystal_description BLOCK
_exptl_crystal_F_000 518
_exptl_crystal_size_max 0.25
_exptl_crystal_size_mid 0.21
_exptl_crystal_size_min 0.18
_platon_squeeze_details
;
Attempts to  model disordered solvent molecules
were unsuccessful. PLATON/SQUEEZE  was used to correct
the data for the presence of the disordered solvent.
A potential solvent volume of 1712.2 \%A^3^, 
63.9 % of the total unit-cell volume, was found.
710 electrons per unit cell worth of scattering were located
in the void. The reported structure is based on the 
PLATON/SQUEEZE corrected data. The actual solvent content is
unknown, so several quantities calculated like empirical formula, density, 
absorption coefficient, F(000) etc. may be incorrect.

Ref:  Sluis, P. van der & Spek, A.L. (1990). Acta Cryst. A46, 194-201.
;
_refine_diff_density_max 0.354
_refine_diff_density_min -0.356
_refine_diff_density_rms 0.067
_refine_ls_extinction_method none
_refine_ls_goodness_of_fit_ref 1.048
_refine_ls_hydrogen_treatment constr
_refine_ls_matrix_type full
_refine_ls_number_parameters 343
_refine_ls_number_reflns 9996
_refine_ls_number_restraints 0
_refine_ls_restrained_S_all 1.048
_refine_ls_R_factor_all 0.0957
_refine_ls_R_factor_gt 0.0864
_refine_ls_shift/su_max 0.000
_refine_ls_shift/su_mean 0.000
_refine_ls_structure_factor_coef Fsqd
_refine_ls_weighting_details 'calc w=1/[\s^2^(Fo^2^)+(0.1626P)^2^+1.0153P] where P=(Fo^2^+2Fc^2^)/3'
_refine_ls_weighting_scheme calc
_refine_ls_wR_factor_gt 0.2446
_refine_ls_wR_factor_ref 0.2523
_reflns_number_gt 8230
_reflns_number_total 9996
_reflns_threshold_expression I>2\s(I)
_cod_data_source_file jo7b01333_si_005.cif
_cod_data_source_block jw1736
_cod_depositor_comments
;
The following automatic conversions were performed:

'_symmetry_cell_setting' value 'Triclinic' changed to 'triclinic'
according to
/home/data/users/saulius/crontab/automatic-downloads/current/ACS/lib/dictionaries/cif_core.dic
dictionary named 'cif_core.dic' version 2.4.2 from 2011-04-26.

Automatic conversion script
Id: cif_fix_values 4973 2017-02-22 13:04:09Z antanas 
;
_cod_original_sg_symbol_H-M P-1
_cod_database_code 4032717

loop_
_symmetry_equiv_pos_as_xyz
'x, y, z'
'-x, -y, -z'

loop_
_atom_site_label
_atom_site_type_symbol
_atom_site_fract_x
_atom_site_fract_y
_atom_site_fract_z
_atom_site_U_iso_or_equiv
_atom_site_adp_type
_atom_site_occupancy
_atom_site_symmetry_multiplicity
_atom_site_calc_flag
_atom_site_refinement_flags
C1 C 0.45935(14) 0.26798(13) 0.48960(9) 0.0191(4) Uani 1 1 d .
C2 C 0.42173(15) 0.19974(13) 0.56438(10) 0.0216(4) Uani 1 1 d .
C3 C 0.30525(16) 0.20054(14) 0.59820(10) 0.0258(4) Uani 1 1 d .
H3 H 0.2495 0.2381 0.5733 0.031 Uiso 1 1 calc R
C4 C 0.27000(17) 0.14686(16) 0.66805(11) 0.0299(4) Uani 1 1 d .
H4 H 0.1905 0.1476 0.6903 0.036 Uiso 1 1 calc R
C5 C 0.35066(18) 0.09240(17) 0.70501(11) 0.0313(4) Uani 1 1 d .
C6 C 0.46699(18) 0.09037(16) 0.67162(11) 0.0308(4) Uani 1 1 d .
H6 H 0.5226 0.0523 0.6965 0.037 Uiso 1 1 calc R
C7 C 0.50163(17) 0.14400(15) 0.60210(10) 0.0270(4) Uani 1 1 d .
H7 H 0.5811 0.1426 0.5799 0.032 Uiso 1 1 calc R
C8 C 0.3147(2) 0.0382(2) 0.78061(12) 0.0384(5) Uani 1 1 d .
C9 C 0.1835(2) -0.0535(2) 0.87058(12) 0.0484(6) Uani 1 1 d .
C10 C 0.3541(2) -0.0121(3) 0.88992(13) 0.0548(7) Uani 1 1 d .
C11 C 0.37897(14) 0.25412(14) 0.44079(10) 0.0218(4) Uani 1 1 d .
C12 C 0.34854(17) 0.34334(15) 0.39221(11) 0.0271(4) Uani 1 1 d .
H12 H 0.3738 0.4168 0.3912 0.033 Uiso 1 1 calc R
C13 C 0.28156(17) 0.32739(16) 0.34477(11) 0.0304(4) Uani 1 1 d .
H13 H 0.2615 0.3898 0.3121 0.036 Uiso 1 1 calc R
C14 C 0.24427(16) 0.22057(17) 0.34530(10) 0.0282(4) Uani 1 1 d .
C15 C 0.27504(15) 0.13027(15) 0.39359(10) 0.0267(4) Uani 1 1 d .
H15 H 0.2499 0.0569 0.3943 0.032 Uiso 1 1 calc R
C16 C 0.34172(16) 0.14564(14) 0.44059(10) 0.0256(4) Uani 1 1 d .
H16 H 0.3624 0.0828 0.4728 0.031 Uiso 1 1 calc R
C17 C 0.17043(16) 0.20355(18) 0.29649(10) 0.0297(4) Uani 1 1 d .
C18 C 0.1041(2) 0.2603(2) 0.19636(13) 0.0495(6) Uani 1 1 d .
C19 C 0.04254(16) 0.0994(2) 0.26803(11) 0.0336(5) Uani 1 1 d .
C20 C 0.58333(14) 0.23711(13) 0.45398(9) 0.0202(4) Uani 1 1 d .
C21 C 0.62874(17) 0.13486(15) 0.43196(11) 0.0285(4) Uani 1 1 d .
H21 H 0.5805 0.0735 0.4370 0.034 Uiso 1 1 calc R
C22 C 0.74595(19) 0.12419(18) 0.40247(13) 0.0384(5) Uani 1 1 d .
H22 H 0.7781 0.0547 0.3876 0.046 Uiso 1 1 calc R
C23 C 0.81684(17) 0.2147(2) 0.39448(13) 0.0404(5) Uani 1 1 d .
H23 H 0.8968 0.2059 0.3747 0.048 Uiso 1 1 calc R
N1 N 0.20959(18) -0.00407(18) 0.80139(10) 0.0428(5) Uani 1 1 d .
C24 C 0.77110(16) 0.31826(17) 0.41534(11) 0.0306(4) Uani 1 1 d .
H24 H 0.8188 0.3804 0.4090 0.037 Uiso 1 1 calc R
N2 N 0.2522(2) -0.0583(2) 0.91719(11) 0.0532(6) Uani 1 1 d .
C25 C 0.65407(14) 0.32780(14) 0.44557(9) 0.0202(4) Uani 1 1 d .
N3 N 0.39109(19) 0.0357(2) 0.82138(11) 0.0486(5) Uani 1 1 d .
N4 N 0.0836(2) -0.1051(3) 0.89392(12) 0.0666(8) Uani 1 1 d .
H4A H 0.0655 -0.1401 0.9380 0.080 Uiso 1 1 calc R
H4B H 0.0362 -0.1040 0.8652 0.080 Uiso 1 1 calc R
N5 N 0.4256(2) -0.0148(3) 0.93434(13) 0.0799(10) Uani 1 1 d .
H5A H 0.4046 -0.0460 0.9791 0.096 Uiso 1 1 calc R
H5B H 0.4936 0.0146 0.9187 0.096 Uiso 1 1 calc R
C26 C 0.58398(13) 0.42422(13) 0.47210(9) 0.0176(3) Uani 1 1 d .
N6 N 0.1723(2) 0.28146(19) 0.23958(11) 0.0485(5) Uani 1 1 d .
C27 C 0.46961(13) 0.39191(12) 0.49709(9) 0.0167(3) Uani 1 1 d .
N7 N 0.03742(16) 0.17201(19) 0.20873(10) 0.0410(5) Uani 1 1 d .
C28 C 0.61627(13) 0.53322(13) 0.47423(9) 0.0183(3) Uani 1 1 d .
H28 H 0.6936 0.5549 0.4568 0.022 Uiso 1 1 calc R
N8 N 0.11079(14) 0.10950(16) 0.31408(9) 0.0320(4) Uani 1 1 d .
N9 N 0.1054(3) 0.3326(3) 0.13707(15) 0.0908(12) Uani 1 1 d .
H9A H 0.0632 0.3215 0.1074 0.109 Uiso 1 1 calc R
H9B H 0.1484 0.3918 0.1273 0.109 Uiso 1 1 calc R
N10 N -0.02213(17) 0.0103(2) 0.28326(10) 0.0446(5) Uani 1 1 d .
H10A H -0.0667 0.0003 0.2547 0.054 Uiso 1 1 calc R
H10B H -0.0206 -0.0390 0.3220 0.054 Uiso 1 1 calc R

loop_
_atom_site_aniso_label
_atom_site_aniso_U_11
_atom_site_aniso_U_22
_atom_site_aniso_U_33
_atom_site_aniso_U_23
_atom_site_aniso_U_13
_atom_site_aniso_U_12
C1 0.0215(8) 0.0120(7) 0.0277(9) -0.0053(6) -0.0106(7) -0.0034(6)
C2 0.0276(8) 0.0125(7) 0.0290(9) -0.0051(6) -0.0113(7) -0.0072(6)
C3 0.0278(9) 0.0201(8) 0.0319(10) -0.0041(7) -0.0091(7) -0.0069(6)
C4 0.0329(9) 0.0282(9) 0.0322(10) -0.0070(8) -0.0080(8) -0.0144(7)
C5 0.0407(11) 0.0316(9) 0.0251(10) -0.0027(8) -0.0105(8) -0.0168(8)
C6 0.0343(10) 0.0295(9) 0.0326(10) -0.0004(8) -0.0158(8) -0.0092(7)
C7 0.0320(9) 0.0215(8) 0.0316(10) -0.0044(7) -0.0137(8) -0.0052(7)
C8 0.0450(12) 0.0479(12) 0.0266(11) 0.0004(9) -0.0118(9) -0.0281(10)
C9 0.0545(14) 0.0734(16) 0.0237(11) -0.0038(10) -0.0109(9) -0.0396(13)
C10 0.0573(15) 0.088(2) 0.0238(11) 0.0019(12) -0.0143(10) -0.0396(14)
C11 0.0213(8) 0.0192(8) 0.0286(9) -0.0071(7) -0.0081(7) -0.0068(6)
C12 0.0341(9) 0.0191(8) 0.0345(10) -0.0050(7) -0.0175(8) -0.0078(7)
C13 0.0332(9) 0.0280(9) 0.0360(11) -0.0062(8) -0.0174(8) -0.0063(7)
C14 0.0240(8) 0.0349(10) 0.0313(10) -0.0138(8) -0.0093(7) -0.0064(7)
C15 0.0258(8) 0.0250(8) 0.0337(10) -0.0121(7) -0.0065(7) -0.0109(7)
C16 0.0308(9) 0.0153(7) 0.0366(10) -0.0088(7) -0.0145(8) -0.0054(6)
C17 0.0274(9) 0.0399(10) 0.0259(10) -0.0129(8) -0.0050(7) -0.0111(8)
C18 0.0566(14) 0.0656(16) 0.0351(12) -0.0022(11) -0.0228(11) -0.0279(12)
C19 0.0232(9) 0.0568(13) 0.0263(10) -0.0190(9) -0.0037(7) -0.0125(8)
C20 0.0222(8) 0.0149(7) 0.0271(9) -0.0098(6) -0.0096(7) 0.0025(6)
C21 0.0366(10) 0.0164(8) 0.0402(11) -0.0145(7) -0.0193(8) 0.0047(7)
C22 0.0392(11) 0.0310(10) 0.0558(13) -0.0285(9) -0.0228(10) 0.0155(8)
C23 0.0247(9) 0.0481(12) 0.0569(14) -0.0355(11) -0.0107(9) 0.0105(8)
N1 0.0468(11) 0.0588(12) 0.0303(10) -0.0054(8) -0.0144(8) -0.0319(9)
C24 0.0204(8) 0.0338(10) 0.0433(11) -0.0211(8) -0.0090(8) 0.0026(7)
N2 0.0549(12) 0.0850(16) 0.0249(10) -0.0010(10) -0.0114(9) -0.0391(12)
C25 0.0189(8) 0.0177(7) 0.0273(9) -0.0090(6) -0.0085(6) 0.0015(6)
N3 0.0488(11) 0.0751(14) 0.0279(10) 0.0017(9) -0.0165(8) -0.0338(10)
N4 0.0685(15) 0.111(2) 0.0287(11) 0.0024(12) -0.0154(10) -0.0637(15)
N5 0.0709(16) 0.146(3) 0.0307(12) 0.0119(14) -0.0249(11) -0.0650(18)
C26 0.0177(7) 0.0145(7) 0.0237(8) -0.0089(6) -0.0063(6) -0.0015(6)
N6 0.0576(12) 0.0568(12) 0.0400(11) -0.0033(9) -0.0232(9) -0.0282(10)
C27 0.0177(7) 0.0104(6) 0.0262(8) -0.0073(6) -0.0099(6) -0.0020(5)
N7 0.0359(9) 0.0630(12) 0.0308(10) -0.0129(9) -0.0105(7) -0.0187(8)
C28 0.0133(6) 0.0164(7) 0.0273(8) -0.0062(6) -0.0055(6) -0.0049(5)
N8 0.0270(8) 0.0484(10) 0.0268(8) -0.0135(7) -0.0069(6) -0.0182(7)
N9 0.132(3) 0.102(2) 0.0560(16) 0.0246(15) -0.0605(18) -0.073(2)
N10 0.0402(10) 0.0690(13) 0.0329(10) -0.0114(9) -0.0126(8) -0.0285(9)

loop_
_atom_type_symbol
_atom_type_description
_atom_type_scat_dispersion_real
_atom_type_scat_dispersion_imag
_atom_type_scat_source
C C 0.0181 0.0091 'International Tables Vol C Tables 4.2.6.8 and 6.1.1.4'
H H 0.0000 0.0000 'International Tables Vol C Tables 4.2.6.8 and 6.1.1.4'
N N 0.0311 0.0180 'International Tables Vol C Tables 4.2.6.8 and 6.1.1.4'

loop_
_geom_angle_atom_site_label_1
_geom_angle_atom_site_label_2
_geom_angle_atom_site_label_3
_geom_angle_site_symmetry_1
_geom_angle
_geom_angle_publ_flag
C20 C1 C11 . 109.19(14) y
C20 C1 C27 . 100.89(12) y
C11 C1 C27 . 113.21(13) y
C20 C1 C2 . 112.64(13) y
C11 C1 C2 . 111.99(13) y
C27 C1 C2 . 108.47(13) y
C7 C2 C3 . 118.39(17) y
C7 C2 C1 . 121.71(16) y
C3 C2 C1 . 119.69(15) y
C4 C3 C2 . 120.78(17) y
C4 C3 H3 . 119.6 ?
C2 C3 H3 . 119.6 ?
C5 C4 C3 . 120.11(19) y
C5 C4 H4 . 119.9 ?
C3 C4 H4 . 119.9 ?
C4 C5 C6 . 119.60(19) y
C4 C5 C8 . 120.7(2) y
C6 C5 C8 . 119.68(19) y
C7 C6 C5 . 120.06(18) y
C7 C6 H6 . 120.0 ?
C5 C6 H6 . 120.0 ?
C6 C7 C2 . 121.06(18) y
C6 C7 H7 . 119.5 ?
C2 C7 H7 . 119.5 ?
N3 C8 N1 . 125.9(2) y
N3 C8 C5 . 116.47(19) y
N1 C8 C5 . 117.60(18) y
N4 C9 N2 . 117.1(2) y
N4 C9 N1 . 117.8(2) y
N2 C9 N1 . 125.1(2) y
N2 C10 N5 . 116.9(2) y
N2 C10 N3 . 125.5(2) y
N5 C10 N3 . 117.7(2) y
C12 C11 C16 . 118.17(16) y
C12 C11 C1 . 122.16(14) y
C16 C11 C1 . 119.46(15) y
C11 C12 C13 . 121.37(16) y
C11 C12 H12 . 119.3 ?
C13 C12 H12 . 119.3 ?
C14 C13 C12 . 120.17(18) y
C14 C13 H13 . 119.9 ?
C12 C13 H13 . 119.9 ?
C13 C14 C15 . 118.87(17) y
C13 C14 C17 . 120.50(19) y
C15 C14 C17 . 120.61(17) y
C16 C15 C14 . 121.14(16) y
C16 C15 H15 . 119.4 ?
C14 C15 H15 . 119.4 ?
C15 C16 C11 . 120.27(17) y
C15 C16 H16 . 119.9 ?
C11 C16 H16 . 119.9 ?
N6 C17 N8 . 126.93(18) y
N6 C17 C14 . 116.77(18) y
N8 C17 C14 . 116.28(18) y
N9 C18 N7 . 117.7(2) y
N9 C18 N6 . 117.1(2) y
N7 C18 N6 . 125.2(2) y
N10 C19 N7 . 117.94(18) y
N10 C19 N8 . 117.2(2) y
N7 C19 N8 . 124.85(19) y
C21 C20 C25 . 120.49(16) y
C21 C20 C1 . 128.53(16) y
C25 C20 C1 . 110.97(13) y
C22 C21 C20 . 118.84(17) y
C22 C21 H21 . 120.6 ?
C20 C21 H21 . 120.6 ?
C21 C22 C23 . 120.64(16) y
C21 C22 H22 . 119.7 ?
C23 C22 H22 . 119.7 ?
C22 C23 C24 . 120.66(18) y
C22 C23 H23 . 119.7 ?
C24 C23 H23 . 119.7 ?
C8 N1 C9 . 114.28(19) y
C25 C24 C23 . 118.34(18) y
C25 C24 H24 . 120.8 ?
C23 C24 H24 . 120.8 ?
C10 N2 C9 . 114.6(2) y
C24 C25 C20 . 121.01(15) y
C24 C25 C26 . 130.10(15) y
C20 C25 C26 . 108.89(14) y
C8 N3 C10 . 114.5(2) y
C9 N4 H4A . 120.0 ?
C9 N4 H4B . 120.0 ?
H4A N4 H4B . 120.0 ?
C10 N5 H5A . 120.0 ?
C10 N5 H5B . 120.0 ?
H5A N5 H5B . 120.0 ?
C28 C26 C27 . 121.80(14) y
C28 C26 C25 . 129.74(15) y
C27 C26 C25 . 108.45(13) y
C17 N6 C18 . 114.0(2) y
C28 C27 C26 2_666 121.11(14) y
C28 C27 C1 2_666 128.13(15) y
C26 C27 C1 . 110.73(13) y
C18 N7 C19 . 115.20(18) y
C27 C28 C26 2_666 117.08(15) y
C27 C28 H28 2_666 121.5 ?
C26 C28 H28 . 121.5 ?
C17 N8 C19 . 113.72(19) y
C18 N9 H9A . 120.0 ?
C18 N9 H9B . 120.0 ?
H9A N9 H9B . 120.0 ?
C19 N10 H10A . 120.0 ?
C19 N10 H10B . 120.0 ?
H10A N10 H10B . 120.0 ?

loop_
_geom_bond_atom_site_label_1
_geom_bond_atom_site_label_2
_geom_bond_site_symmetry_2
_geom_bond_distance
_geom_bond_publ_flag
C1 C20 . 1.530(2) y
C1 C11 . 1.532(2) y
C1 C27 . 1.5342(19) y
C1 C2 . 1.539(2) y
C2 C7 . 1.392(3) y
C2 C3 . 1.398(3) y
C3 C4 . 1.395(3) y
C3 H3 . 0.9500 ?
C4 C5 . 1.385(3) y
C4 H4 . 0.9500 ?
C5 C6 . 1.394(3) y
C5 C8 . 1.492(3) y
C6 C7 . 1.388(3) y
C6 H6 . 0.9500 ?
C7 H7 . 0.9500 ?
C8 N3 . 1.334(3) y
C8 N1 . 1.342(3) y
C9 N4 . 1.339(3) y
C9 N2 . 1.346(3) y
C9 N1 . 1.359(3) y
C10 N2 . 1.339(3) y
C10 N5 . 1.341(3) y
C10 N3 . 1.354(3) y
C11 C12 . 1.386(3) y
C11 C16 . 1.410(2) y
C12 C13 . 1.397(3) y
C12 H12 . 0.9500 ?
C13 C14 . 1.388(3) y
C13 H13 . 0.9500 ?
C14 C15 . 1.393(3) y
C14 C17 . 1.483(2) y
C15 C16 . 1.385(3) y
C15 H15 . 0.9500 ?
C16 H16 . 0.9500 ?
C17 N6 . 1.323(3) y
C17 N8 . 1.337(3) y
C18 N9 . 1.322(4) y
C18 N7 . 1.334(3) y
C18 N6 . 1.362(3) y
C19 N10 . 1.324(3) y
C19 N7 . 1.336(3) y
C19 N8 . 1.367(2) y
C20 C21 . 1.393(2) y
C20 C25 . 1.397(2) y
C21 C22 . 1.391(3) y
C21 H21 . 0.9500 ?
C22 C23 . 1.398(3) y
C22 H22 . 0.9500 ?
C23 C24 . 1.400(3) y
C23 H23 . 0.9500 ?
C24 C25 . 1.391(2) y
C24 H24 . 0.9500 ?
C25 C26 . 1.465(2) y
N4 H4a . 0.8800 ?
N4 H4b . 0.8800 ?
N5 H5a . 0.8800 ?
N5 H5b . 0.8800 ?
C26 C28 . 1.402(2) y
C26 C27 . 1.405(2) y
C27 C28 2_666 1.388(2) y
C28 C27 2_666 1.388(2) y
C28 H28 . 0.9500 ?
N9 H9a . 0.8800 ?
N9 H9b . 0.8800 ?
N10 H10a . 0.8800 ?
N10 H10b . 0.8800 ?

loop_
_geom_hbond_atom_site_label_D
_geom_hbond_atom_site_label_H
_geom_hbond_atom_site_label_A
_geom_hbond_distance_DH
_geom_hbond_distance_HA
_geom_hbond_distance_DA
_geom_hbond_angle_DHA
_geom_hbond_site_symmetry_A
_geom_hbond_publ_flag
N4 H4B N7 0.88 2.15 2.964(3) 154.3 2_556 y
N10 H10A N1 0.88 2.22 3.077(3) 165.5 2_556 y

loop_
_platon_squeeze_void_nr
_platon_squeeze_void_average_x
_platon_squeeze_void_average_y
_platon_squeeze_void_average_z
_platon_squeeze_void_volume
_platon_squeeze_void_count_electrons
1 0.010 -0.074 0.468 1709.4 709.7
